data_4032347
loop_
_publ_author_name
'Chan, Chieh-Kai'
'Chen, Yu-Hsin'
'Tsai, Yu-Lin'
'Chang, Meng-Yang'

_publ_section_title
;
 Synthesis of Substituted 1,6-Diarylnaphthalenes via a Tandem Claisen
 Rearrangement and Ene Reaction Protocol.
;
_journal_issue 6
_journal_name_full 'The Journal of organic chemistry'
_journal_page_first 3317
_journal_page_last 3326
_journal_paper_doi 10.1021/acs.joc.7b00108
_journal_volume 82
_journal_year 2017
_chemical_formula_sum 'C30 H24 O2'
_chemical_formula_weight 416.49
_space_group_crystal_system orthorhombic
_space_group_IT_number 19
_space_group_name_Hall 'P 2ac 2ab'
_space_group_name_H-M_alt 'P 21 21 21'
_symmetry_space_group_name_Hall 'P 2ac 2ab'
_symmetry_space_group_name_H-M 'P 21 21 21'
_atom_sites_solution_hydrogens geom
_audit_creation_method SHELXL-2014/6
_cell_angle_alpha 90
_cell_angle_beta 90
_cell_angle_gamma 90
_cell_formula_units_Z 4
_cell_length_a 7.7664(8)
_cell_length_b 8.1366(9)
_cell_length_c 34.746(4)
_cell_measurement_reflns_used 2030
_cell_measurement_temperature 99(2)
_cell_measurement_theta_max 24.4461
_cell_measurement_theta_min 2.5709
_cell_volume 2195.7(4)
_computing_cell_refinement 'SAINT V8.34A (Bruker AXS Inc., 2013)'
_computing_data_collection 'Bruker APEX2'
_computing_data_reduction 'SAINT V8.34A (Bruker AXS Inc., 2013)'
_computing_molecular_graphics 'Bruker SHELXTL'
_computing_publication_material 'Bruker SHELXTL'
_computing_structure_refinement 'SHELXL-2014/6 (Sheldrick, 2014)'
_diffrn_ambient_temperature 99(2)
_diffrn_detector_area_resol_mean 8.3333
_diffrn_measured_fraction_theta_full 1.000
_diffrn_measured_fraction_theta_max 0.999
_diffrn_measurement_device_type 'Bruker APEX-II CCD'
_diffrn_measurement_method '\f and \w scans'
_diffrn_radiation_type MoK\a
_diffrn_radiation_wavelength 0.71073
_diffrn_reflns_av_R_equivalents 0.0745
_diffrn_reflns_av_unetI/netI 0.0669
_diffrn_reflns_Laue_measured_fraction_full 1.000
_diffrn_reflns_Laue_measured_fraction_max 0.999
_diffrn_reflns_limit_h_max 9
_diffrn_reflns_limit_h_min -9
_diffrn_reflns_limit_k_max 10
_diffrn_reflns_limit_k_min -10
_diffrn_reflns_limit_l_max 43
_diffrn_reflns_limit_l_min -41
_diffrn_reflns_number 18183
_diffrn_reflns_point_group_measured_fraction_full 1.000
_diffrn_reflns_point_group_measured_fraction_max 1.000
_diffrn_reflns_theta_full 25.242
_diffrn_reflns_theta_max 26.382
_diffrn_reflns_theta_min 2.345
_exptl_absorpt_coefficient_mu 0.077
_exptl_absorpt_correction_T_max 0.9485
_exptl_absorpt_correction_T_min 0.8804
_exptl_absorpt_correction_type multi-scan
_exptl_absorpt_process_details 'SADABS V2014/4 (Bruker AXS Inc.)'
_exptl_crystal_colour Colorless
_exptl_crystal_density_diffrn 1.260
_exptl_crystal_density_meas ?
_exptl_crystal_density_method 'not measured'
_exptl_crystal_description Lump
_exptl_crystal_F_000 880
_exptl_crystal_size_max 0.10
_exptl_crystal_size_mid 0.08
_exptl_crystal_size_min 0.05
_refine_diff_density_max 0.184
_refine_diff_density_min -0.213
_refine_diff_density_rms 0.043
_refine_ls_abs_structure_details
;
 Refined as an inversion twin.
;
_refine_ls_abs_structure_Flack 0(2)
_refine_ls_extinction_method none
_refine_ls_goodness_of_fit_ref 1.029
_refine_ls_hydrogen_treatment constr
_refine_ls_matrix_type full
_refine_ls_number_parameters 292
_refine_ls_number_reflns 4487
_refine_ls_number_restraints 0
_refine_ls_restrained_S_all 1.029
_refine_ls_R_factor_all 0.0827
_refine_ls_R_factor_gt 0.0493
_refine_ls_shift/su_max 0.000
_refine_ls_shift/su_mean 0.000
_refine_ls_structure_factor_coef Fsqd
_refine_ls_weighting_details 'w=1/[\s^2^(Fo^2^)+(0.0427P)^2^+0.1813P] where P=(Fo^2^+2Fc^2^)/3'
_refine_ls_weighting_scheme calc
_refine_ls_wR_factor_gt 0.0906
_refine_ls_wR_factor_ref 0.1015
_reflns_Friedel_coverage 0.722
_reflns_Friedel_fraction_full 1.000
_reflns_Friedel_fraction_max 1.000
_reflns_number_gt 3241
_reflns_number_total 4487
_reflns_threshold_expression 'I > 2\s(I)'
_cod_data_source_file jo7b00108_si_011.cif
_cod_data_source_block 160938LT
_cod_depositor_comments
;
The following automatic conversions were performed:

'_exptl_crystal_density_meas' value 'not measured' was changed to '?'
- the value is perceived as not measured.

Automatic conversion script
Id: cif_fix_values 4973 2017-02-22 13:04:09Z antanas 

 Adding full bibliography for 4032345--4032349.cif.
;
_cod_database_code 4032347
_shelx_space_group_comment
;
The symmetry employed for this shelxl refinement is uniquely defined
by the following loop, which should always be used as a source of
symmetry information in preference to the above space-group names.
They are only intended as comments.
;
_shelxl_version_number 2014/6

loop_
_space_group_symop_operation_xyz
'x, y, z'
'x+1/2, -y+1/2, -z'
'-x, y+1/2, -z+1/2'
'-x+1/2, -y, z+1/2'

loop_
_atom_site_label
_atom_site_type_symbol
_atom_site_fract_x
_atom_site_fract_y
_atom_site_fract_z
_atom_site_U_iso_or_equiv
_atom_site_adp_type
_atom_site_occupancy
_atom_site_site_symmetry_order
_atom_site_calc_flag
_atom_site_refinement_flags_posn
_atom_site_refinement_flags_adp
O1 O 0.2878(3) -0.3419(3) 0.02680(6) 0.0263(6) Uani 1 1 d . .
O2 O 0.4845(3) -0.3320(3) 0.09028(6) 0.0218(5) Uani 1 1 d . .
C1 C -0.3200(5) 0.3404(5) 0.04916(10) 0.0344(9) Uani 1 1 d . .
H1 H -0.4173 0.4058 0.0428 0.041 Uiso 1 1 calc R U
C2 C -0.1646(5) 0.3673(6) 0.03174(13) 0.0583(14) Uani 1 1 d . .
H24 H -0.1537 0.4534 0.0134 0.070 Uiso 1 1 calc R U
C3 C -0.0227(5) 0.2709(5) 0.04042(12) 0.0461(12) Uani 1 1 d . .
H3 H 0.0840 0.2913 0.0279 0.055 Uiso 1 1 calc R U
C4 C -0.0347(4) 0.1470(4) 0.06670(9) 0.0193(7) Uani 1 1 d . .
C5 C 0.1108(4) 0.0306(4) 0.07317(9) 0.0193(7) Uani 1 1 d . .
C6 C 0.2198(4) 0.0409(4) 0.10600(9) 0.0183(7) Uani 1 1 d . .
C7 C 0.3512(4) -0.0803(4) 0.11081(9) 0.0182(7) Uani 1 1 d . .
C8 C 0.4620(4) -0.0706(4) 0.14332(9) 0.0184(7) Uani 1 1 d . .
H12 H 0.5485 -0.1520 0.1467 0.022 Uiso 1 1 calc R U
C9 C 0.4476(4) 0.0529(4) 0.17000(9) 0.0195(7) Uani 1 1 d . .
C10 C 0.5685(4) 0.0622(4) 0.20296(9) 0.0201(7) Uani 1 1 d . .
C11 C 0.7379(4) 0.0051(4) 0.19929(9) 0.0249(8) Uani 1 1 d . .
H13 H 0.7752 -0.0378 0.1753 0.030 Uiso 1 1 calc R U
C12 C 0.8521(4) 0.0099(4) 0.22978(9) 0.0249(8) Uani 1 1 d . .
H14 H 0.9655 -0.0315 0.2264 0.030 Uiso 1 1 calc R U
C13 C 0.8049(4) 0.0739(4) 0.26527(9) 0.0205(7) Uani 1 1 d . .
C14 C 0.9277(4) 0.0771(4) 0.29829(9) 0.0205(7) Uani 1 1 d . .
C15 C 1.0510(4) -0.0458(4) 0.30246(10) 0.0280(8) Uani 1 1 d . .
H15 H 1.0601 -0.1298 0.2836 0.034 Uiso 1 1 calc R U
C16 C 1.1610(5) -0.0465(5) 0.33400(10) 0.0327(9) Uani 1 1 d . .
H16 H 1.2455 -0.1302 0.3365 0.039 Uiso 1 1 calc R U
C17 C 1.1477(4) 0.0743(4) 0.36178(10) 0.0274(8) Uani 1 1 d . .
H2 H 1.2218 0.0730 0.3835 0.033 Uiso 1 1 calc R U
C18 C -0.1915(4) 0.1221(4) 0.08446(10) 0.0283(8) Uani 1 1 d . .
H4 H -0.2025 0.0373 0.1031 0.034 Uiso 1 1 calc R U
C19 C -0.3326(4) 0.2180(4) 0.07569(10) 0.0300(9) Uani 1 1 d . .
H5 H -0.4392 0.1984 0.0883 0.036 Uiso 1 1 calc R U
C20 C 0.1344(4) -0.0925(4) 0.04670(9) 0.0221(7) Uani 1 1 d . .
H23 H 0.0632 -0.0961 0.0245 0.026 Uiso 1 1 calc R U
C21 C 0.2621(4) -0.2138(4) 0.05178(9) 0.0192(7) Uani 1 1 d . .
C22 C 0.1814(5) -0.3506(5) -0.00655(10) 0.0366(10) Uani 1 1 d . .
H7 H 0.0601 -0.3482 0.0012 0.055 Uiso 1 1 calc R U
H8 H 0.2052 -0.4529 -0.0204 0.055 Uiso 1 1 calc R U
H6 H 0.2057 -0.2567 -0.0233 0.055 Uiso 1 1 calc R U
C23 C 0.3650(4) -0.2088(4) 0.08385(9) 0.0177(7) Uani 1 1 d . .
C24 C 0.4053(4) -0.4701(4) 0.10949(10) 0.0293(9) Uani 1 1 d . .
H9 H 0.3459 -0.4318 0.1327 0.044 Uiso 1 1 calc R U
H11 H 0.4942 -0.5500 0.1167 0.044 Uiso 1 1 calc R U
H10 H 0.3222 -0.5223 0.0921 0.044 Uiso 1 1 calc R U
C25 C 0.2050(4) 0.1647(4) 0.13448(9) 0.0212(7) Uani 1 1 d . .
H22 H 0.1171 0.2453 0.1322 0.025 Uiso 1 1 calc R U
C26 C 0.3149(4) 0.1701(4) 0.16519(9) 0.0230(8) Uani 1 1 d . .
H21 H 0.3018 0.2548 0.1838 0.028 Uiso 1 1 calc R U
C27 C 0.5211(4) 0.1272(4) 0.23853(9) 0.0260(8) Uani 1 1 d . .
H20 H 0.4077 0.1682 0.2421 0.031 Uiso 1 1 calc R U
C28 C 0.6369(4) 0.1330(4) 0.26879(10) 0.0277(8) Uani 1 1 d . .
H19 H 0.6010 0.1786 0.2927 0.033 Uiso 1 1 calc R U
C29 C 0.9187(4) 0.1992(4) 0.32608(9) 0.0222(8) Uani 1 1 d . .
H18 H 0.8376 0.2859 0.3234 0.027 Uiso 1 1 calc R U
C30 C 1.0273(4) 0.1958(4) 0.35778(9) 0.0250(8) Uani 1 1 d . .
H17 H 1.0180 0.2787 0.3769 0.030 Uiso 1 1 calc R U

loop_
_atom_site_aniso_label
_atom_site_aniso_U_11
_atom_site_aniso_U_22
_atom_site_aniso_U_33
_atom_site_aniso_U_23
_atom_site_aniso_U_13
_atom_site_aniso_U_12
O1 0.0278(12) 0.0314(14) 0.0197(12) -0.0092(11) -0.0059(11) 0.0042(12)
O2 0.0190(10) 0.0213(12) 0.0252(13) 0.0005(10) 0.0009(10) 0.0032(10)
C1 0.0270(18) 0.047(2) 0.030(2) 0.0048(19) -0.0020(17) 0.0149(18)
C2 0.043(2) 0.068(3) 0.064(3) 0.050(3) 0.017(2) 0.025(2)
C3 0.0247(19) 0.055(3) 0.058(3) 0.032(2) 0.012(2) 0.011(2)
C4 0.0218(16) 0.0221(17) 0.0139(16) -0.0010(14) -0.0011(13) 0.0011(15)
C5 0.0195(16) 0.0209(18) 0.0173(17) 0.0046(15) 0.0022(14) 0.0008(14)
C6 0.0183(15) 0.0193(17) 0.0173(16) 0.0031(14) 0.0032(13) -0.0014(14)
C7 0.0174(15) 0.0197(17) 0.0174(17) 0.0029(14) 0.0036(13) -0.0010(14)
C8 0.0136(15) 0.0215(17) 0.0199(17) 0.0029(15) 0.0001(13) -0.0017(15)
C9 0.0196(16) 0.0213(17) 0.0175(16) 0.0020(14) -0.0001(14) 0.0016(15)
C10 0.0214(16) 0.0201(17) 0.0186(17) 0.0006(15) -0.0029(14) -0.0020(15)
C11 0.0245(17) 0.032(2) 0.0183(18) -0.0071(16) -0.0023(15) 0.0032(16)
C12 0.0207(17) 0.030(2) 0.0236(18) -0.0032(16) 0.0010(15) 0.0048(16)
C13 0.0214(16) 0.0191(17) 0.0211(17) -0.0001(14) -0.0024(14) -0.0017(14)
C14 0.0190(16) 0.0207(18) 0.0216(18) 0.0005(15) 0.0012(14) -0.0034(15)
C15 0.0293(18) 0.0266(19) 0.028(2) -0.0085(17) -0.0063(16) 0.0025(17)
C16 0.0297(19) 0.031(2) 0.037(2) -0.0017(18) -0.0107(17) 0.0060(18)
C17 0.0217(18) 0.033(2) 0.0278(19) -0.0028(17) -0.0087(15) -0.0011(17)
C18 0.0293(18) 0.0199(19) 0.036(2) 0.0051(17) 0.0050(17) 0.0042(16)
C19 0.0180(16) 0.029(2) 0.043(2) -0.0074(18) 0.0038(16) 0.0020(16)
C20 0.0214(16) 0.0282(19) 0.0165(17) 0.0054(15) -0.0017(14) -0.0021(15)
C21 0.0194(16) 0.0206(18) 0.0178(17) -0.0018(15) 0.0038(14) -0.0015(15)
C22 0.037(2) 0.042(2) 0.032(2) -0.0155(19) -0.0075(18) 0.003(2)
C23 0.0152(14) 0.0179(17) 0.0201(17) 0.0038(14) 0.0014(13) -0.0002(14)
C24 0.0273(18) 0.0224(18) 0.038(2) 0.0047(17) 0.0076(16) 0.0043(16)
C25 0.0212(16) 0.0180(17) 0.0244(18) -0.0012(15) 0.0003(15) 0.0027(15)
C26 0.0285(18) 0.0207(18) 0.0198(17) -0.0056(15) 0.0003(15) 0.0019(16)
C27 0.0174(16) 0.038(2) 0.0223(19) -0.0040(17) -0.0003(15) 0.0030(16)
C28 0.0274(18) 0.034(2) 0.0212(18) -0.0080(16) -0.0002(15) 0.0021(17)
C29 0.0188(15) 0.0244(19) 0.0233(18) 0.0010(16) 0.0006(14) -0.0004(15)
C30 0.0232(17) 0.032(2) 0.0202(18) -0.0047(16) -0.0008(15) -0.0046(17)

loop_
_atom_type_symbol
_atom_type_description
_atom_type_scat_dispersion_real
_atom_type_scat_dispersion_imag
_atom_type_scat_source
C C 0.0033 0.0016 'International Tables Vol C Tables 4.2.6.8 and 6.1.1.4'
H H 0.0000 0.0000 'International Tables Vol C Tables 4.2.6.8 and 6.1.1.4'
O O 0.0106 0.0060 'International Tables Vol C Tables 4.2.6.8 and 6.1.1.4'

loop_
_geom_angle_atom_site_label_1
_geom_angle_atom_site_label_2
_geom_angle_atom_site_label_3
_geom_angle
C21 O1 C22 117.9(3)
C23 O2 C24 110.6(2)
C19 C1 C2 118.7(3)
C19 C1 H1 120.7
C2 C1 H1 120.7
C1 C2 C3 121.0(4)
C1 C2 H24 119.5
C3 C2 H24 119.5
C4 C3 C2 120.7(3)
C4 C3 H3 119.7
C2 C3 H3 119.7
C3 C4 C18 117.9(3)
C3 C4 C5 121.2(3)
C18 C4 C5 120.5(3)
C20 C5 C6 120.1(3)
C20 C5 C4 117.6(3)
C6 C5 C4 122.3(3)
C25 C6 C5 123.6(3)
C25 C6 C7 117.8(3)
C5 C6 C7 118.6(3)
C23 C7 C8 121.6(3)
C23 C7 C6 119.3(3)
C8 C7 C6 119.2(3)
C9 C8 C7 121.8(3)
C9 C8 H12 119.1
C7 C8 H12 119.1
C8 C9 C26 118.3(3)
C8 C9 C10 120.5(3)
C26 C9 C10 121.2(3)
C27 C10 C11 117.0(3)
C27 C10 C9 122.5(3)
C11 C10 C9 120.5(3)
C12 C11 C10 121.6(3)
C12 C11 H13 119.2
C10 C11 H13 119.2
C11 C12 C13 121.5(3)
C11 C12 H14 119.3
C13 C12 H14 119.3
C12 C13 C28 117.0(3)
C12 C13 C14 121.4(3)
C28 C13 C14 121.6(3)
C29 C14 C15 118.5(3)
C29 C14 C13 121.1(3)
C15 C14 C13 120.4(3)
C16 C15 C14 120.5(3)
C16 C15 H15 119.7
C14 C15 H15 119.7
C17 C16 C15 120.1(3)
C17 C16 H16 119.9
C15 C16 H16 119.9
C30 C17 C16 119.6(3)
C30 C17 H2 120.2
C16 C17 H2 120.2
C19 C18 C4 121.3(3)
C19 C18 H4 119.4
C4 C18 H4 119.4
C1 C19 C18 120.5(3)
C1 C19 H5 119.8
C18 C19 H5 119.8
C5 C20 C21 121.4(3)
C5 C20 H23 119.3
C21 C20 H23 119.3
O1 C21 C23 116.9(3)
O1 C21 C20 123.7(3)
C23 C21 C20 119.4(3)
O1 C22 H7 109.5
O1 C22 H8 109.5
H7 C22 H8 109.5
O1 C22 H6 109.5
H7 C22 H6 109.5
H8 C22 H6 109.5
C21 C23 O2 120.0(3)
C21 C23 C7 121.2(3)
O2 C23 C7 118.8(3)
O2 C24 H9 109.5
O2 C24 H11 109.5
H9 C24 H11 109.5
O2 C24 H10 109.5
H9 C24 H10 109.5
H11 C24 H10 109.5
C26 C25 C6 121.1(3)
C26 C25 H22 119.4
C6 C25 H22 119.4
C25 C26 C9 121.7(3)
C25 C26 H21 119.1
C9 C26 H21 119.1
C28 C27 C10 121.0(3)
C28 C27 H20 119.5
C10 C27 H20 119.5
C27 C28 C13 121.9(3)
C27 C28 H19 119.0
C13 C28 H19 119.0
C14 C29 C30 120.5(3)
C14 C29 H18 119.8
C30 C29 H18 119.8
C17 C30 C29 120.7(3)
C17 C30 H17 119.6
C29 C30 H17 119.6

loop_
_geom_bond_atom_site_label_1
_geom_bond_atom_site_label_2
_geom_bond_distance
O1 C21 1.370(4)
O1 C22 1.425(4)
O2 C23 1.385(4)
O2 C24 1.444(4)
C1 C19 1.361(5)
C1 C2 1.368(5)
C1 H1 0.9500
C2 C3 1.386(5)
C2 H24 0.9500
C3 C4 1.363(5)
C3 H3 0.9500
C4 C18 1.380(5)
C4 C5 1.492(4)
C5 C20 1.372(4)
C5 C6 1.423(4)
C6 C25 1.417(4)
C6 C7 1.429(4)
C7 C23 1.408(4)
C7 C8 1.422(4)
C8 C9 1.372(4)
C8 H12 0.9500
C9 C26 1.414(4)
C9 C10 1.483(4)
C10 C27 1.394(4)
C10 C11 1.401(4)
C11 C12 1.382(4)
C11 H13 0.9500
C12 C13 1.387(4)
C12 H14 0.9500
C13 C28 1.396(5)
C13 C14 1.492(4)
C14 C29 1.387(5)
C14 C15 1.392(4)
C15 C16 1.389(5)
C15 H15 0.9500
C16 C17 1.382(5)
C16 H16 0.9500
C17 C30 1.367(5)
C17 H2 0.9500
C18 C19 1.379(5)
C18 H4 0.9500
C19 H5 0.9500
C20 C21 1.411(4)
C20 H23 0.9500
C21 C23 1.372(4)
C22 H7 0.9800
C22 H8 0.9800
C22 H6 0.9800
C24 H9 0.9800
C24 H11 0.9800
C24 H10 0.9800
C25 C26 1.367(4)
C25 H22 0.9500
C26 H21 0.9500
C27 C28 1.384(5)
C27 H20 0.9500
C28 H19 0.9500
C29 C30 1.388(4)
C29 H18 0.9500
C30 H17 0.9500
